data_2105966
loop_
_publ_author_name
Jin-Long
'Uemura, Kazuhiro'
'Ebihara, Masahiro'

_publ_section_title
;
 Assembled structures of tetrakis(biimidazole)dirhodium complexes
 hydrogen-bonded with common inorganic anions
;
_journal_issue 6
_journal_name_full 'Acta Crystallographica Section B'
_journal_page_first 1006
_journal_page_last 1019
_journal_paper_doi 10.1107/S2052520614021428
_journal_volume 70
_journal_year 2014
_chemical_formula_moiety 'C24 H28 N16 O2 Rh2, 4(N O3), 4(H2 O)'
_chemical_formula_sum 'C24 H36 N20 O18 Rh2'
_chemical_formula_weight 1098.55
_space_group_IT_number 60
_symmetry_cell_setting orthorhombic
_symmetry_space_group_name_Hall '-P 2n 2ab'
_symmetry_space_group_name_H-M 'P b c n'
_atom_sites_solution_hydrogens geom
_atom_sites_solution_primary direct
_atom_sites_solution_secondary difmap
_audit_creation_method SHELXL-97
_audit_update_record
;
2014-10-24 # Formatted by IUCr publCIF

;
_cell_angle_alpha 90.00
_cell_angle_beta 90.00
_cell_angle_gamma 90.00
_cell_formula_units_Z 4
_cell_length_a 18.843(3)
_cell_length_b 16.642(3)
_cell_length_c 12.307(2)
_cell_measurement_reflns_used 9401
_cell_measurement_temperature 123(2)
_cell_measurement_theta_max 27.5
_cell_measurement_theta_min 3.0
_cell_volume 3859.3(11)
_computing_cell_refinement CrystalClear
_computing_data_collection 'CrystalClear (Molecular Structure Corporation & Rigaku Corporation, 2001)'
_computing_data_reduction CrystalClear
_computing_molecular_graphics 'Mercury (Macrae et al., 2008)'
_computing_publication_material 'Yadokari-XG 2009 (Wakita, Nemoto et al., 2009)'
_computing_structure_refinement 'SHELXL-97 (Sheldrick, 2008)'
_computing_structure_solution 'SIR97 (Altomare et al., 1999)'
_diffrn_ambient_temperature 123(2)
_diffrn_detector_area_resol_mean 14.62
_diffrn_measured_fraction_theta_full 0.997
_diffrn_measured_fraction_theta_max 0.997
_diffrn_measurement_device_type 'Rigaku/MSC Mercury CCD'
_diffrn_measurement_method \w
_diffrn_radiation_monochromator graphite
_diffrn_radiation_type MoK\a
_diffrn_radiation_wavelength 0.71069
_diffrn_reflns_av_R_equivalents 0.0418
_diffrn_reflns_av_sigmaI/netI 0.0304
_diffrn_reflns_limit_h_max 17
_diffrn_reflns_limit_h_min -24
_diffrn_reflns_limit_k_max 19
_diffrn_reflns_limit_k_min -21
_diffrn_reflns_limit_l_max 11
_diffrn_reflns_limit_l_min -15
_diffrn_reflns_number 29049
_diffrn_reflns_theta_full 27.48
_diffrn_reflns_theta_max 27.48
_diffrn_reflns_theta_min 3.15
_diffrn_source 'rotating-anode X-ray tube'
_exptl_absorpt_coefficient_mu 0.959
_exptl_absorpt_correction_T_max 0.9557
_exptl_absorpt_correction_T_min 0.8085
_exptl_absorpt_correction_type numerical
_exptl_absorpt_process_details 'NUMABS (Higashi, 1999)'
_exptl_crystal_colour green
_exptl_crystal_density_diffrn 1.891
_exptl_crystal_density_method 'not measured'
_exptl_crystal_description prismatic
_exptl_crystal_F_000 2216
_exptl_crystal_size_max 0.663
_exptl_crystal_size_mid 0.121
_exptl_crystal_size_min 0.103
_refine_diff_density_max 0.790
_refine_diff_density_min -0.575
_refine_diff_density_rms 0.080
_refine_ls_extinction_method none
_refine_ls_goodness_of_fit_ref 1.316
_refine_ls_hydrogen_treatment mixed
_refine_ls_matrix_type full
_refine_ls_number_parameters 313
_refine_ls_number_reflns 4416
_refine_ls_number_restraints 0
_refine_ls_restrained_S_all 1.316
_refine_ls_R_factor_all 0.0494
_refine_ls_R_factor_gt 0.0439
_refine_ls_shift/su_max 0.001
_refine_ls_shift/su_mean 0.000
_refine_ls_structure_factor_coef Fsqd
_refine_ls_weighting_details 'calc w=1/[\s^2^(Fo^2^)+(0.0208P)^2^+3.7755P] where P=(Fo^2^+2Fc^2^)/3'
_refine_ls_weighting_scheme calc
_refine_ls_wR_factor_gt 0.0781
_refine_ls_wR_factor_ref 0.0800
_reflns_number_gt 4134
_reflns_number_total 4413
_reflns_threshold_expression >2sigma(I)
_cod_data_source_file ry5061sup1.cif
_cod_data_source_block I
_cod_original_cell_volume 3859.2(11)
_cod_original_sg_symbol_H-M Pbcn
_cod_database_code 2105966
_publcif_datablock.id {cf659cc3-ba35-46c7-bd50-a00e51589956}

loop_
_symmetry_equiv_pos_as_xyz
'x, y, z'
'-x+1/2, -y+1/2, z+1/2'
'x+1/2, -y+1/2, -z'
'-x, y, -z+1/2'
'-x, -y, -z'
'x-1/2, y-1/2, -z-1/2'
'-x-1/2, y-1/2, z'
'x, -y, z-1/2'

loop_
_atom_site_label
_atom_site_type_symbol
_atom_site_fract_x
_atom_site_fract_y
_atom_site_fract_z
_atom_site_U_iso_or_equiv
_atom_site_adp_type
_atom_site_occupancy
_atom_site_symmetry_multiplicity
_atom_site_calc_flag
_atom_site_refinement_flags
Rh1 Rh 0.496293(11) 0.284327(13) 0.641384(16) 0.01116(7) Uani 1 1 d .
N1 N 0.59822(13) 0.32611(15) 0.62505(18) 0.0135(5) Uani 1 1 d .
C1 C 0.64592(15) 0.26794(19) 0.6126(2) 0.0150(6) Uani 1 1 d .
N2 N 0.71109(13) 0.29788(15) 0.59918(19) 0.0171(5) Uani 1 1 d .
H2N H 0.7504 0.2701 0.5908 0.021 Uiso 1 1 calc R
C2 C 0.70526(16) 0.38076(19) 0.6009(2) 0.0195(6) Uani 1 1 d .
H2 H 0.7426 0.4186 0.5927 0.023 Uiso 1 1 calc R
C3 C 0.63508(16) 0.39728(18) 0.6166(2) 0.0161(6) Uani 1 1 d .
H3 H 0.6149 0.4495 0.6211 0.019 Uiso 1 1 calc R
N3 N 0.55025(13) 0.17784(15) 0.63014(18) 0.0140(5) Uani 1 1 d .
C4 C 0.61985(16) 0.18639(19) 0.6143(2) 0.0151(6) Uani 1 1 d .
N4 N 0.65146(14) 0.11611(16) 0.59794(19) 0.0189(6) Uani 1 1 d .
H4N H 0.6969 0.1083 0.5852 0.023 Uiso 1 1 calc R
C5 C 0.60030(17) 0.0581(2) 0.6046(2) 0.0216(7) Uani 1 1 d .
H5 H 0.6070 0.0018 0.5968 0.026 Uiso 1 1 calc R
C6 C 0.53747(17) 0.09677(19) 0.6246(2) 0.0186(6) Uani 1 1 d .
H6 H 0.4926 0.0717 0.6333 0.022 Uiso 1 1 calc R
N5 N 0.44123(13) 0.39047(15) 0.64183(17) 0.0134(5) Uani 1 1 d .
C7 C 0.37062(15) 0.38177(19) 0.6380(2) 0.0151(6) Uani 1 1 d .
N6 N 0.33816(14) 0.45272(16) 0.63229(18) 0.0183(5) Uani 1 1 d .
H6N H 0.2921 0.4608 0.6291 0.022 Uiso 1 1 calc R
C8 C 0.38953(17) 0.5106(2) 0.6324(2) 0.0197(6) Uani 1 1 d .
H8 H 0.3823 0.5670 0.6294 0.024 Uiso 1 1 calc R
C9 C 0.45320(17) 0.47192(19) 0.6375(2) 0.0176(6) Uani 1 1 d .
H9 H 0.4984 0.4971 0.6380 0.021 Uiso 1 1 calc R
N7 N 0.39421(13) 0.24234(15) 0.64234(18) 0.0138(5) Uani 1 1 d .
C10 C 0.34518(16) 0.30002(19) 0.6403(2) 0.0156(6) Uani 1 1 d .
N8 N 0.27952(13) 0.26823(17) 0.63876(19) 0.0194(6) Uani 1 1 d .
H8N H 0.2392 0.2950 0.6377 0.023 Uiso 1 1 calc R
C11 C 0.28727(17) 0.1858(2) 0.6392(2) 0.0205(7) Uani 1 1 d .
H11 H 0.2501 0.1471 0.6388 0.025 Uiso 1 1 calc R
C12 C 0.35840(16) 0.17020(19) 0.6402(2) 0.0170(6) Uani 1 1 d .
H12 H 0.3796 0.1184 0.6394 0.020 Uiso 1 1 calc R
O1 O 0.49336(12) 0.28149(15) 0.45463(17) 0.0175(4) Uani 1 1 d .
H1A H 0.465(2) 0.316(3) 0.433(3) 0.045(13) Uiso 1 1 d .
H1B H 0.4778(19) 0.241(2) 0.436(3) 0.020(10) Uiso 1 1 d .
N9 N 0.84385(14) 0.12376(17) 0.61933(19) 0.0211(6) Uani 1 1 d .
O2 O 0.83313(13) 0.19829(15) 0.61922(19) 0.0303(6) Uani 1 1 d .
O3 O 0.79334(13) 0.07548(17) 0.6175(2) 0.0383(6) Uani 1 1 d .
O4 O 0.90598(11) 0.09783(14) 0.62123(17) 0.0235(5) Uani 1 1 d .
N10 N 0.14816(15) 0.44192(18) 0.6615(2) 0.0246(6) Uani 1 1 d .
O5 O 0.19275(12) 0.48324(16) 0.61076(19) 0.0310(6) Uani 1 1 d .
O6 O 0.16805(15) 0.38192(16) 0.7156(2) 0.0397(7) Uani 1 1 d .
O7 O 0.08408(13) 0.46105(16) 0.65985(19) 0.0312(6) Uani 1 1 d .
O8 O 0.12766(14) 0.21130(17) 0.6437(2) 0.0309(6) Uani 1 1 d .
H8A H 0.088(3) 0.216(3) 0.618(4) 0.072(18) Uiso 1 1 d .
H8B H 0.117(3) 0.227(3) 0.709(4) 0.070(17) Uiso 1 1 d .
O9 O 0.45282(18) 0.13651(18) 0.3771(2) 0.0390(7) Uani 1 1 d .
H9A H 0.495(3) 0.116(4) 0.358(4) 0.10(3) Uiso 1 1 d .
H9B H 0.423(3) 0.130(3) 0.327(4) 0.073(18) Uiso 1 1 d .

loop_
_atom_site_aniso_label
_atom_site_aniso_U_11
_atom_site_aniso_U_22
_atom_site_aniso_U_33
_atom_site_aniso_U_23
_atom_site_aniso_U_13
_atom_site_aniso_U_12
Rh1 0.00905(12) 0.01098(12) 0.01346(11) -0.00033(8) -0.00001(8) 0.00023(8)
N1 0.0118(12) 0.0141(13) 0.0145(11) -0.0008(9) -0.0005(9) 0.0007(10)
C1 0.0121(14) 0.0179(16) 0.0149(13) 0.0017(11) 0.0004(10) 0.0021(12)
N2 0.0122(13) 0.0193(15) 0.0197(12) -0.0020(10) 0.0018(9) -0.0003(11)
C2 0.0152(15) 0.0201(17) 0.0231(15) 0.0006(12) 0.0015(12) -0.0038(13)
C3 0.0186(15) 0.0128(16) 0.0167(14) 0.0016(11) -0.0007(11) -0.0022(12)
N3 0.0129(12) 0.0121(13) 0.0171(11) -0.0012(9) -0.0003(9) 0.0009(10)
C4 0.0135(15) 0.0170(16) 0.0148(13) -0.0021(11) 0.0008(11) 0.0028(12)
N4 0.0133(13) 0.0190(15) 0.0245(13) -0.0016(10) 0.0033(10) 0.0042(11)
C5 0.0226(17) 0.0136(16) 0.0286(16) -0.0003(12) 0.0040(12) -0.0007(13)
C6 0.0179(16) 0.0150(16) 0.0229(15) 0.0014(12) 0.0019(12) -0.0003(12)
N5 0.0128(12) 0.0138(13) 0.0136(11) -0.0006(9) -0.0006(9) 0.0012(10)
C7 0.0124(14) 0.0219(17) 0.0109(12) -0.0001(11) -0.0014(10) 0.0012(12)
N6 0.0164(13) 0.0192(14) 0.0191(12) 0.0016(10) 0.0005(10) 0.0054(11)
C8 0.0232(17) 0.0161(17) 0.0198(14) 0.0006(12) -0.0004(12) 0.0023(13)
C9 0.0199(16) 0.0154(16) 0.0175(13) -0.0004(12) -0.0013(11) -0.0016(12)
N7 0.0115(12) 0.0147(13) 0.0154(11) -0.0010(9) -0.0010(9) -0.0013(10)
C10 0.0124(14) 0.0219(17) 0.0124(13) -0.0004(11) -0.0010(10) 0.0015(12)
N8 0.0106(12) 0.0265(16) 0.0211(13) 0.0012(11) -0.0023(10) 0.0000(11)
C11 0.0177(16) 0.0230(18) 0.0209(15) 0.0008(12) -0.0037(12) -0.0061(13)
C12 0.0185(16) 0.0135(16) 0.0189(14) -0.0009(12) -0.0006(11) -0.0038(12)
O1 0.0188(12) 0.0146(12) 0.0191(10) -0.0023(9) -0.0034(8) -0.0006(11)
N9 0.0189(14) 0.0251(16) 0.0192(13) 0.0018(11) 0.0019(10) 0.0056(12)
O2 0.0278(14) 0.0243(14) 0.0387(14) 0.0032(10) 0.0004(10) 0.0104(11)
O3 0.0166(13) 0.0301(16) 0.0682(18) 0.0007(13) 0.0009(12) 0.0006(11)
O4 0.0130(11) 0.0236(13) 0.0339(12) 0.0058(10) 0.0020(9) 0.0050(9)
N10 0.0187(15) 0.0254(16) 0.0297(14) -0.0067(12) -0.0048(11) 0.0028(12)
O5 0.0195(13) 0.0347(16) 0.0390(14) -0.0006(11) -0.0030(10) 0.0026(11)
O6 0.0371(16) 0.0309(16) 0.0512(15) 0.0083(12) -0.0038(12) 0.0140(13)
O7 0.0176(12) 0.0341(15) 0.0419(14) -0.0036(11) -0.0006(10) 0.0075(11)
O8 0.0206(14) 0.0416(17) 0.0306(14) -0.0027(12) -0.0053(11) 0.0014(12)
O9 0.0394(18) 0.0331(17) 0.0445(16) -0.0108(13) -0.0044(14) -0.0040(14)

loop_
_atom_type_symbol
_atom_type_description
_atom_type_scat_dispersion_real
_atom_type_scat_dispersion_imag
_atom_type_scat_source
C C 0.0033 0.0016 'International Tables Vol C Tables 4.2.6.8 and 6.1.1.4'
H H 0.0000 0.0000 'International Tables Vol C Tables 4.2.6.8 and 6.1.1.4'
N N 0.0061 0.0033 'International Tables Vol C Tables 4.2.6.8 and 6.1.1.4'
O O 0.0106 0.0060 'International Tables Vol C Tables 4.2.6.8 and 6.1.1.4'
Rh Rh -1.1178 0.9187 'International Tables Vol C Tables 4.2.6.8 and 6.1.1.4'

loop_
_geom_angle_atom_site_label_1
_geom_angle_atom_site_label_2
_geom_angle_atom_site_label_3
_geom_angle_site_symmetry_3
_geom_angle
_geom_angle_publ_flag
N7 Rh1 N3 . 99.88(10) y
N7 Rh1 N5 . 79.53(10) y
N3 Rh1 N5 . 176.24(9) y
N7 Rh1 N1 . 174.71(9) y
N3 Rh1 N1 . 79.74(10) y
N5 Rh1 N1 . 100.49(10) y
N7 Rh1 O1 . 88.63(8) y
N3 Rh1 O1 . 85.80(9) y
N5 Rh1 O1 . 90.47(9) y
N1 Rh1 O1 . 86.07(8) y
N7 Rh1 Rh1 4_656 92.48(6) y
N3 Rh1 Rh1 4_656 92.38(6) y
N5 Rh1 Rh1 4_656 91.36(6) y
N1 Rh1 Rh1 4_656 92.81(6) y
O1 Rh1 Rh1 4_656 178.00(6) y
C1 N1 C3 . 106.1(2) ?
C1 N1 Rh1 . 113.4(2) ?
C3 N1 Rh1 . 140.4(2) ?
N1 C1 N2 . 111.4(3) ?
N1 C1 C4 . 116.9(3) ?
N2 C1 C4 . 131.7(3) ?
C1 N2 C2 . 107.3(3) ?
C1 N2 H2N . 126.4 ?
C2 N2 H2N . 126.4 ?
C3 C2 N2 . 106.2(3) ?
C3 C2 H2 . 126.9 ?
N2 C2 H2 . 126.9 ?
C2 C3 N1 . 109.0(3) ?
C2 C3 H3 . 125.5 ?
N1 C3 H3 . 125.5 ?
C4 N3 C6 . 105.7(3) ?
C4 N3 Rh1 . 113.9(2) ?
C6 N3 Rh1 . 140.1(2) ?
N4 C4 N3 . 111.7(3) ?
N4 C4 C1 . 132.3(3) ?
N3 C4 C1 . 115.9(3) ?
C4 N4 C5 . 107.3(3) ?
C4 N4 H4N . 126.4 ?
C5 N4 H4N . 126.4 ?
N4 C5 C6 . 106.8(3) ?
N4 C5 H5 . 126.6 ?
C6 C5 H5 . 126.6 ?
C5 C6 N3 . 108.6(3) ?
C5 C6 H6 . 125.7 ?
N3 C6 H6 . 125.7 ?
C7 N5 C9 . 105.6(3) ?
C7 N5 Rh1 . 114.2(2) ?
C9 N5 Rh1 . 140.1(2) ?
N6 C7 N5 . 111.2(3) ?
N6 C7 C10 . 133.2(3) ?
N5 C7 C10 . 115.6(3) ?
C7 N6 C8 . 107.4(3) ?
C7 N6 H6N . 126.3 ?
C8 N6 H6N . 126.3 ?
C9 C8 N6 . 107.0(3) ?
C9 C8 H8 . 126.5 ?
N6 C8 H8 . 126.5 ?
C8 C9 N5 . 108.8(3) ?
C8 C9 H9 . 125.6 ?
N5 C9 H9 . 125.6 ?
C10 N7 C12 . 106.7(2) ?
C10 N7 Rh1 . 113.9(2) ?
C12 N7 Rh1 . 139.3(2) ?
N7 C10 N8 . 110.8(3) ?
N7 C10 C7 . 116.7(3) ?
N8 C10 C7 . 132.5(3) ?
C10 N8 C11 . 107.1(3) ?
C10 N8 H8N . 126.5 ?
C11 N8 H8N . 126.5 ?
C12 C11 N8 . 107.0(3) ?
C12 C11 H11 . 126.5 ?
N8 C11 H11 . 126.5 ?
C11 C12 N7 . 108.4(3) ?
C11 C12 H12 . 125.8 ?
N7 C12 H12 . 125.8 ?
Rh1 O1 H1A . 109(3) ?
Rh1 O1 H1B . 109(3) ?
H1A O1 H1B . 105(4) ?
O3 N9 O4 . 119.6(3) ?
O3 N9 O2 . 120.9(3) ?
O4 N9 O2 . 119.5(3) ?
O7 N10 O5 . 120.0(3) ?
O7 N10 O6 . 120.0(3) ?
O5 N10 O6 . 120.0(3) ?
H8A O8 H8B . 97(4) ?
H9A O9 H9B . 110(5) ?

loop_
_geom_bond_atom_site_label_1
_geom_bond_atom_site_label_2
_geom_bond_site_symmetry_2
_geom_bond_distance
_geom_bond_publ_flag
Rh1 N7 . 2.047(2) y
Rh1 N3 . 2.048(2) y
Rh1 N5 . 2.049(2) y
Rh1 N1 . 2.053(2) y
Rh1 O1 . 2.299(2) y
Rh1 Rh1 4_656 2.6771(6) y
N1 C1 . 1.330(4) ?
N1 C3 . 1.377(4) ?
C1 N2 . 1.336(4) ?
C1 C4 . 1.443(4) ?
N2 C2 . 1.384(4) ?
N2 H2N . 0.8800 ?
C2 C3 . 1.365(4) ?
C2 H2 . 0.9500 ?
C3 H3 . 0.9500 ?
N3 C4 . 1.333(4) ?
N3 C6 . 1.372(4) ?
C4 N4 . 1.328(4) ?
N4 C5 . 1.367(4) ?
N4 H4N . 0.8800 ?
C5 C6 . 1.370(4) ?
C5 H5 . 0.9500 ?
C6 H6 . 0.9500 ?
N5 C7 . 1.339(4) ?
N5 C9 . 1.375(4) ?
C7 N6 . 1.332(4) ?
C7 C10 . 1.443(4) ?
N6 C8 . 1.365(4) ?
N6 H6N . 0.8800 ?
C8 C9 . 1.363(4) ?
C8 H8 . 0.9500 ?
C9 H9 . 0.9500 ?
N7 C10 . 1.333(4) ?
N7 C12 . 1.377(4) ?
C10 N8 . 1.346(4) ?
N8 C11 . 1.380(4) ?
N8 H8N . 0.8800 ?
C11 C12 . 1.365(4) ?
C11 H11 . 0.9500 ?
C12 H12 . 0.9500 ?
O1 H1A . 0.83(5) ?
O1 H1B . 0.78(4) ?
N9 O3 . 1.246(4) ?
N9 O4 . 1.248(3) ?
N9 O2 . 1.257(4) ?
N10 O7 . 1.249(3) ?
N10 O5 . 1.253(4) ?
N10 O6 . 1.257(4) ?
O8 H8A . 0.81(6) ?
O8 H8B . 0.87(5) ?
O9 H9A . 0.90(6) ?
O9 H9B . 0.83(5) ?

loop_
_geom_hbond_atom_site_label_D
_geom_hbond_atom_site_label_H
_geom_hbond_atom_site_label_A
_geom_hbond_site_symmetry_A
_geom_hbond_distance_DH
_geom_hbond_distance_HA
_geom_hbond_distance_DA
_geom_hbond_angle_DHA
_geom_hbond_publ_flag
N2 H2N O2 . 0.88 1.99 2.845(3) 162.3 y
N4 H4N O3 . 0.88 1.94 2.768(4) 156.5 y
N6 H6N O5 . 0.88 1.92 2.799(4) 175.2 y
N8 H8N O6 . 0.88 2.19 2.981(4) 148.7 y
N8 H8N O8 . 0.88 2.52 3.015(4) 116.0 y
O1 H1A N9 3_456 0.83(5) 2.57(5) 3.354(4) 158(4) y
O1 H1A O2 3_456 0.83(5) 2.57(4) 3.171(3) 130(4) y
O1 H1A O4 3_456 0.83(5) 1.93(5) 2.760(3) 174(4) y
O1 H1B O9 . 0.78(4) 1.93(4) 2.705(4) 171(4) y
O8 H8A O1 3_456 0.81(6) 2.00(6) 2.808(3) 174(5) y
O8 H8B O2 4_656 0.87(5) 2.36(5) 3.017(4) 133(4) y
O9 H9A O7 3_556 0.90(6) 2.12(7) 2.993(4) 164(6) y
O9 H9B O6 2_554 0.83(5) 2.21(6) 3.038(4) 170(5) y
O9 H9B O7 2_554 0.83(5) 2.56(5) 3.204(4) 135(5) y

loop_
_geom_torsion_atom_site_label_1
_geom_torsion_atom_site_label_2
_geom_torsion_atom_site_label_3
_geom_torsion_atom_site_label_4
_geom_torsion_site_symmetry_1
_geom_torsion_site_symmetry_3
_geom_torsion_site_symmetry_4
_geom_torsion
_geom_torsion_publ_flag
N1 Rh1 Rh1 N5 . 4_656 4_656 39.77(10) y
N3 Rh1 Rh1 N7 . 4_656 4_656 40.03(10) y
N7 Rh1 N1 C1 . . . -84.5(11) ?
N3 Rh1 N1 C1 . . . 1.87(18) ?
N5 Rh1 N1 C1 . . . -174.31(18) ?
O1 Rh1 N1 C1 . . . -84.56(19) ?
Rh1 Rh1 N1 C1 4_656 . . 93.79(18) ?
N7 Rh1 N1 C3 . . . 90.7(11) ?
N3 Rh1 N1 C3 . . . 177.1(3) ?
N5 Rh1 N1 C3 . . . 0.9(3) ?
O1 Rh1 N1 C3 . . . 90.7(3) ?
Rh1 Rh1 N1 C3 4_656 . . -91.0(3) ?
C3 N1 C1 N2 . . . 1.4(3) ?
Rh1 N1 C1 N2 . . . 178.23(18) ?
C3 N1 C1 C4 . . . -177.9(2) ?
Rh1 N1 C1 C4 . . . -1.1(3) ?
N1 C1 N2 C2 . . . -1.3(3) ?
C4 C1 N2 C2 . . . 177.9(3) ?
C1 N2 C2 C3 . . . 0.6(3) ?
N2 C2 C3 N1 . . . 0.3(3) ?
C1 N1 C3 C2 . . . -1.0(3) ?
Rh1 N1 C3 C2 . . . -176.4(2) ?
N7 Rh1 N3 C4 . . . 172.17(19) ?
N5 Rh1 N3 C4 . . . 91.4(15) ?
N1 Rh1 N3 C4 . . . -2.47(19) ?
O1 Rh1 N3 C4 . . . 84.29(19) ?
Rh1 Rh1 N3 C4 4_656 . . -94.90(19) ?
N7 Rh1 N3 C6 . . . -0.6(3) ?
N5 Rh1 N3 C6 . . . -81.3(15) ?
N1 Rh1 N3 C6 . . . -175.2(3) ?
O1 Rh1 N3 C6 . . . -88.4(3) ?
Rh1 Rh1 N3 C6 4_656 . . 92.4(3) ?
C6 N3 C4 N4 . . . 0.7(3) ?
Rh1 N3 C4 N4 . . . -174.43(18) ?
C6 N3 C4 C1 . . . 177.8(2) ?
Rh1 N3 C4 C1 . . . 2.7(3) ?
N1 C1 C4 N4 . . . 175.3(3) ?
N2 C1 C4 N4 . . . -3.8(5) ?
N1 C1 C4 N3 . . . -1.1(4) ?
N2 C1 C4 N3 . . . 179.8(3) ?
N3 C4 N4 C5 . . . -0.7(3) ?
C1 C4 N4 C5 . . . -177.2(3) ?
C4 N4 C5 C6 . . . 0.4(3) ?
N4 C5 C6 N3 . . . 0.0(3) ?
C4 N3 C6 C5 . . . -0.5(3) ?
Rh1 N3 C6 C5 . . . 172.7(2) ?
N7 Rh1 N5 C7 . . . -2.58(18) ?
N3 Rh1 N5 C7 . . . 78.8(15) ?
N1 Rh1 N5 C7 . . . 172.04(18) ?
O1 Rh1 N5 C7 . . . 85.94(19) ?
Rh1 Rh1 N5 C7 4_656 . . -94.85(18) ?
N7 Rh1 N5 C9 . . . -176.7(3) ?
N3 Rh1 N5 C9 . . . -95.3(15) ?
N1 Rh1 N5 C9 . . . -2.0(3) ?
O1 Rh1 N5 C9 . . . -88.1(3) ?
Rh1 Rh1 N5 C9 4_656 . . 91.1(3) ?
C9 N5 C7 N6 . . . -0.4(3) ?
Rh1 N5 C7 N6 . . . -176.45(17) ?
C9 N5 C7 C10 . . . 179.3(2) ?
Rh1 N5 C7 C10 . . . 3.3(3) ?
N5 C7 N6 C8 . . . 0.0(3) ?
C10 C7 N6 C8 . . . -179.7(3) ?
C7 N6 C8 C9 . . . 0.4(3) ?
N6 C8 C9 N5 . . . -0.7(3) ?
C7 N5 C9 C8 . . . 0.7(3) ?
Rh1 N5 C9 C8 . . . 175.0(2) ?
N3 Rh1 N7 C10 . . . -174.82(19) ?
N5 Rh1 N7 C10 . . . 1.40(18) ?
N1 Rh1 N7 C10 . . . -89.4(11) ?
O1 Rh1 N7 C10 . . . -89.33(19) ?
Rh1 Rh1 N7 C10 4_656 . . 92.33(18) ?
N3 Rh1 N7 C12 . . . 1.8(3) ?
N5 Rh1 N7 C12 . . . 178.0(3) ?
N1 Rh1 N7 C12 . . . 87.2(11) ?
O1 Rh1 N7 C12 . . . 87.3(3) ?
Rh1 Rh1 N7 C12 4_656 . . -91.1(3) ?
C12 N7 C10 N8 . . . 1.0(3) ?
Rh1 N7 C10 N8 . . . 178.68(17) ?
C12 N7 C10 C7 . . . -177.8(2) ?
Rh1 N7 C10 C7 . . . -0.1(3) ?
N6 C7 C10 N7 . . . 177.5(3) ?
N5 C7 C10 N7 . . . -2.2(4) ?
N6 C7 C10 N8 . . . -0.9(5) ?
N5 C7 C10 N8 . . . 179.4(3) ?
N7 C10 N8 C11 . . . -0.3(3) ?
C7 C10 N8 C11 . . . 178.2(3) ?
C10 N8 C11 C12 . . . -0.5(3) ?
N8 C11 C12 N7 . . . 1.1(3) ?
C10 N7 C12 C11 . . . -1.3(3) ?
Rh1 N7 C12 C11 . . . -178.0(2) ?
